data_7226271
loop_
_publ_author_name
'Amireddy, Mamatha'
'Chen, Kwunmin'

_publ_section_title
;
 Organocatalytic one-pot asymmetric synthesis of functionalized
 spiropyrazolones via a Michael-aldol sequential reaction
;
_journal_issue 81
_journal_name_full 'RSC Adv.'
_journal_page_first 77474
_journal_paper_doi 10.1039/C6RA13923J
_journal_volume 6
_journal_year 2016
_chemical_formula_moiety 'C22 H23 N3 O4'
_chemical_formula_sum 'C22 H23 N3 O4'
_chemical_formula_weight 393.43
_chemical_name_systematic
;
 ?
;
_space_group_IT_number 19
_symmetry_cell_setting orthorhombic
_symmetry_space_group_name_Hall 'P 2ac 2ab'
_symmetry_space_group_name_H-M 'P 21 21 21'
_atom_sites_solution_hydrogens geom
_atom_sites_solution_primary direct
_atom_sites_solution_secondary difmap
_audit_creation_method SHELXL-97
_audit_update_record
;
2016-07-13 deposited with the CCDC.
2016-08-05 downloaded from the CCDC.
;
_cell_angle_alpha 90.00
_cell_angle_beta 90.00
_cell_angle_gamma 90.00
_cell_formula_units_Z 4
_cell_length_a 8.2009(3)
_cell_length_b 11.6802(4)
_cell_length_c 21.3811(8)
_cell_measurement_reflns_used 2622
_cell_measurement_temperature 296(2)
_cell_measurement_theta_max 19.08
_cell_measurement_theta_min 2.58
_cell_volume 2048.06(13)
_computing_molecular_graphics 'Ortep-3 for Windows (Farrugia, 1997)'
_computing_publication_material 'WinGX publication routines (Farrugia, 1999)'
_computing_structure_refinement 'SHELXL-97 (Sheldrick, 1997)'
_computing_structure_solution 'SHELXS-86 (Sheldrick, 1986)'
_diffrn_ambient_temperature 296(2)
_diffrn_measured_fraction_theta_full 0.996
_diffrn_measured_fraction_theta_max 0.996
_diffrn_measurement_device_type 'Bruker APEX2'
_diffrn_radiation_monochromator graphite
_diffrn_radiation_source 'fine-focus sealed tube'
_diffrn_radiation_type MoK\a
_diffrn_radiation_wavelength 0.71073
_diffrn_reflns_av_R_equivalents 0.0556
_diffrn_reflns_av_sigmaI/netI 0.0925
_diffrn_reflns_limit_h_max 9
_diffrn_reflns_limit_h_min -9
_diffrn_reflns_limit_k_max 11
_diffrn_reflns_limit_k_min -13
_diffrn_reflns_limit_l_max 22
_diffrn_reflns_limit_l_min -25
_diffrn_reflns_number 14052
_diffrn_reflns_theta_full 25.10
_diffrn_reflns_theta_max 25.10
_diffrn_reflns_theta_min 1.90
_exptl_absorpt_coefficient_mu 0.089
_exptl_absorpt_correction_T_max 0.9947
_exptl_absorpt_correction_T_min 0.9885
_exptl_absorpt_correction_type multi-scan
_exptl_crystal_colour colourless
_exptl_crystal_density_diffrn 1.276
_exptl_crystal_density_method 'not measured'
_exptl_crystal_description prism
_exptl_crystal_F_000 832
_exptl_crystal_size_max 0.13
_exptl_crystal_size_mid 0.10
_exptl_crystal_size_min 0.06
_refine_diff_density_max 0.169
_refine_diff_density_min -0.161
_refine_diff_density_rms 0.035
_refine_ls_abs_structure_details 'Flack H D (1983), Acta Cryst. A39, 876-881'
_refine_ls_abs_structure_Flack 0.01
_refine_ls_extinction_coef 0.0239(19)
_refine_ls_extinction_expression Fc^*^=kFc[1+0.001xFc^2^\l^3^/sin(2\q)]^-1/4^
_refine_ls_extinction_method SHELXL
_refine_ls_goodness_of_fit_ref 0.968
_refine_ls_hydrogen_treatment constr
_refine_ls_matrix_type full
_refine_ls_number_parameters 263
_refine_ls_number_reflns 3569
_refine_ls_number_restraints 0
_refine_ls_restrained_S_all 0.968
_refine_ls_R_factor_all 0.1164
_refine_ls_R_factor_gt 0.0468
_refine_ls_shift/su_max 0.000
_refine_ls_shift/su_mean 0.000
_refine_ls_structure_factor_coef Fsqd
_refine_ls_weighting_details 'calc w=1/[\s^2^(Fo^2^)+(0.0412P)^2^+0.0000P] where P=(Fo^2^+2Fc^2^)/3'
_refine_ls_weighting_scheme calc
_refine_ls_wR_factor_gt 0.0791
_refine_ls_wR_factor_ref 0.0975
_reflns_number_gt 2055
_reflns_number_total 3569
_reflns_threshold_expression >2sigma(I)
_cod_data_source_file c6ra13923j2.cif
_cod_data_source_block a18203
_cod_database_code 7226271

loop_
_symmetry_equiv_pos_as_xyz
'x, y, z'
'-x+1/2, -y, z+1/2'
'-x, y+1/2, -z+1/2'
'x+1/2, -y+1/2, -z'

loop_
_atom_site_label
_atom_site_type_symbol
_atom_site_fract_x
_atom_site_fract_y
_atom_site_fract_z
_atom_site_U_iso_or_equiv
_atom_site_adp_type
_atom_site_occupancy
_atom_site_symmetry_multiplicity
_atom_site_calc_flag
_atom_site_refinement_flags
C1 C 0.6159(3) 0.4860(2) 0.15203(13) 0.0417(8) Uani 1 1 d .
H1 H 0.6841 0.4820 0.1145 0.050 Uiso 1 1 calc R
C2 C 0.4365(3) 0.4720(2) 0.13334(12) 0.0368(7) Uani 1 1 d .
H2 H 0.3716 0.4802 0.1716 0.044 Uiso 1 1 calc R
C3 C 0.3992(4) 0.3553(3) 0.10663(15) 0.0432(8) Uani 1 1 d .
C4 C 0.2861(4) 0.2857(3) 0.13494(19) 0.0757(11) Uani 1 1 d .
H4 H 0.2328 0.3123 0.1705 0.091 Uiso 1 1 calc R
C5 C 0.2484(5) 0.1784(4) 0.1129(3) 0.1026(16) Uani 1 1 d .
H5 H 0.1710 0.1338 0.1334 0.123 Uiso 1 1 calc R
C6 C 0.3249(7) 0.1376(4) 0.0609(3) 0.1037(18) Uani 1 1 d .
H6 H 0.2994 0.0652 0.0456 0.124 Uiso 1 1 calc R
C7 C 0.4403(6) 0.2038(4) 0.03116(19) 0.0876(13) Uani 1 1 d .
H7 H 0.4930 0.1765 -0.0043 0.105 Uiso 1 1 calc R
C8 C 0.4772(4) 0.3115(3) 0.05450(16) 0.0598(9) Uani 1 1 d .
H8 H 0.5564 0.3554 0.0346 0.072 Uiso 1 1 calc R
C9 C 0.3877(3) 0.5729(2) 0.08897(11) 0.0316(7) Uani 1 1 d .
C10 C 0.4251(3) 0.6905(2) 0.12052(13) 0.0398(7) Uani 1 1 d .
C11 C 0.3886(4) 0.7900(3) 0.07680(15) 0.0602(9) Uani 1 1 d .
H11A H 0.2768 0.7862 0.0636 0.090 Uiso 1 1 calc R
H11B H 0.4585 0.7856 0.0409 0.090 Uiso 1 1 calc R
H11C H 0.4074 0.8609 0.0983 0.090 Uiso 1 1 calc R
C12 C 0.6011(3) 0.6966(3) 0.14258(13) 0.0471(8) Uani 1 1 d .
H12A H 0.6725 0.6962 0.1064 0.057 Uiso 1 1 calc R
H12B H 0.6178 0.7683 0.1646 0.057 Uiso 1 1 calc R
C13 C 0.6474(3) 0.5982(3) 0.18536(13) 0.0496(8) Uani 1 1 d .
H13A H 0.7618 0.6038 0.1965 0.059 Uiso 1 1 calc R
H13B H 0.5834 0.6016 0.2235 0.059 Uiso 1 1 calc R
C14 C 0.4716(4) 0.5674(2) 0.02555(12) 0.0347(7) Uani 1 1 d .
C15 C 0.3647(3) 0.5451(3) -0.08366(13) 0.0417(8) Uani 1 1 d .
C16 C 0.4713(4) 0.6121(3) -0.11650(16) 0.0609(9) Uani 1 1 d .
H16 H 0.5353 0.6659 -0.0959 0.073 Uiso 1 1 calc R
C17 C 0.4831(4) 0.5990(4) -0.18046(18) 0.0880(13) Uani 1 1 d .
H17 H 0.5559 0.6442 -0.2029 0.106 Uiso 1 1 calc R
C18 C 0.3906(6) 0.5219(4) -0.21074(18) 0.0923(14) Uani 1 1 d .
H18 H 0.4012 0.5129 -0.2538 0.111 Uiso 1 1 calc R
C19 C 0.2815(6) 0.4569(4) -0.1785(2) 0.0979(14) Uani 1 1 d .
H19 H 0.2159 0.4048 -0.1997 0.117 Uiso 1 1 calc R
C20 C 0.2683(4) 0.4682(3) -0.11408(17) 0.0763(11) Uani 1 1 d .
H20 H 0.1941 0.4237 -0.0919 0.092 Uiso 1 1 calc R
C21 C 0.2115(3) 0.5603(2) 0.06858(14) 0.0386(8) Uani 1 1 d .
C22 C 0.0627(3) 0.5529(3) 0.10878(14) 0.0539(9) Uani 1 1 d .
H22A H -0.0321 0.5455 0.0828 0.081 Uiso 1 1 calc R
H22B H 0.0537 0.6210 0.1337 0.081 Uiso 1 1 calc R
H22C H 0.0711 0.4874 0.1357 0.081 Uiso 1 1 calc R
N1 N 0.6626(4) 0.3898(3) 0.19608(14) 0.0608(8) Uani 1 1 d .
N2 N 0.3516(3) 0.55819(19) -0.01780(10) 0.0413(6) Uani 1 1 d .
N3 N 0.1952(3) 0.5511(2) 0.00940(12) 0.0438(7) Uani 1 1 d .
O1 O 0.7879(4) 0.3389(2) 0.18623(12) 0.0888(9) Uani 1 1 d .
O2 O 0.5758(4) 0.3728(2) 0.24079(12) 0.0988(10) Uani 1 1 d .
O3 O 0.3164(2) 0.69346(18) 0.17360(9) 0.0551(6) Uani 1 1 d .
H3' H 0.3427 0.7536 0.1946 0.066 Uiso 1 1 d R
O4 O 0.6178(2) 0.57339(16) 0.01444(8) 0.0456(5) Uani 1 1 d .

loop_
_atom_site_aniso_label
_atom_site_aniso_U_11
_atom_site_aniso_U_22
_atom_site_aniso_U_33
_atom_site_aniso_U_23
_atom_site_aniso_U_13
_atom_site_aniso_U_12
C1 0.0485(18) 0.043(2) 0.0337(17) 0.0123(16) -0.0068(15) -0.0005(15)
C2 0.0435(17) 0.0358(19) 0.0310(17) 0.0041(15) -0.0012(14) -0.0031(14)
C3 0.0512(19) 0.031(2) 0.048(2) 0.0029(17) -0.0082(18) -0.0005(16)
C4 0.080(3) 0.048(3) 0.099(3) 0.009(2) 0.000(2) -0.017(2)
C5 0.099(3) 0.054(3) 0.154(5) 0.005(3) -0.011(3) -0.029(3)
C6 0.114(4) 0.040(3) 0.157(5) -0.009(3) -0.066(4) -0.008(3)
C7 0.117(4) 0.045(3) 0.101(3) -0.024(3) -0.037(3) 0.018(3)
C8 0.073(2) 0.041(2) 0.065(3) -0.005(2) -0.011(2) 0.0074(19)
C9 0.0331(15) 0.0331(18) 0.0287(15) -0.0004(14) 0.0032(13) -0.0025(14)
C10 0.0433(18) 0.0346(19) 0.0416(18) -0.0026(17) 0.0116(16) 0.0015(14)
C11 0.066(2) 0.036(2) 0.078(2) 0.0070(19) 0.006(2) 0.0031(18)
C12 0.0490(19) 0.040(2) 0.0520(19) -0.0058(17) -0.0014(16) -0.0107(16)
C13 0.0461(19) 0.059(2) 0.0440(19) -0.0007(18) -0.0084(15) -0.0102(16)
C14 0.0378(16) 0.0332(18) 0.0330(18) 0.0008(15) 0.0020(15) 0.0027(14)
C15 0.0479(18) 0.049(2) 0.0280(17) 0.0021(16) -0.0029(15) 0.0002(17)
C16 0.058(2) 0.087(3) 0.038(2) 0.0016(19) 0.0016(17) -0.0164(19)
C17 0.073(3) 0.153(4) 0.037(3) 0.012(3) 0.0053(19) -0.009(3)
C18 0.102(3) 0.139(4) 0.036(2) -0.009(3) -0.002(3) 0.014(3)
C19 0.141(4) 0.100(4) 0.053(3) -0.020(3) -0.024(3) -0.023(3)
C20 0.106(3) 0.075(3) 0.048(3) 0.001(2) -0.011(2) -0.028(2)
C21 0.0385(17) 0.044(2) 0.0335(19) 0.0019(16) 0.0033(14) 0.0027(15)
C22 0.0400(17) 0.070(2) 0.052(2) 0.0002(18) 0.0050(16) -0.0017(16)
N1 0.063(2) 0.062(2) 0.057(2) 0.0114(18) -0.0189(18) -0.0024(18)
N2 0.0378(14) 0.0582(18) 0.0279(14) 0.0014(13) 0.0031(11) -0.0019(12)
N3 0.0387(14) 0.0517(18) 0.0410(17) 0.0064(14) 0.0032(13) -0.0004(12)
O1 0.0876(19) 0.083(2) 0.096(2) 0.0179(16) -0.0167(18) 0.0290(16)
O2 0.101(2) 0.121(3) 0.0739(19) 0.0584(18) 0.0070(17) 0.0109(17)
O3 0.0579(13) 0.0558(14) 0.0515(13) -0.0194(11) 0.0144(11) -0.0037(11)
O4 0.0375(12) 0.0570(14) 0.0422(12) 0.0025(10) 0.0070(9) -0.0001(10)

loop_
_atom_type_symbol
_atom_type_description
_atom_type_scat_dispersion_real
_atom_type_scat_dispersion_imag
_atom_type_scat_source
C C 0.0033 0.0016 'International Tables Vol C Tables 4.2.6.8 and 6.1.1.4'
H H 0.0000 0.0000 'International Tables Vol C Tables 4.2.6.8 and 6.1.1.4'
N N 0.0061 0.0033 'International Tables Vol C Tables 4.2.6.8 and 6.1.1.4'
O O 0.0106 0.0060 'International Tables Vol C Tables 4.2.6.8 and 6.1.1.4'

loop_
_geom_angle_atom_site_label_1
_geom_angle_atom_site_label_2
_geom_angle_atom_site_label_3
_geom_angle
C13 C1 N1 107.8(2)
C13 C1 C2 112.3(2)
N1 C1 C2 109.0(2)
C13 C1 H1 109.2
N1 C1 H1 109.2
C2 C1 H1 109.2
C3 C2 C1 112.9(2)
C3 C2 C9 113.5(2)
C1 C2 C9 108.8(2)
C3 C2 H2 107.1
C1 C2 H2 107.1
C9 C2 H2 107.1
C4 C3 C8 116.6(3)
C4 C3 C2 120.3(3)
C8 C3 C2 123.0(3)
C3 C4 C5 122.7(4)
C3 C4 H4 118.6
C5 C4 H4 118.6
C6 C5 C4 119.7(5)
C6 C5 H5 120.2
C4 C5 H5 120.2
C5 C6 C7 119.8(5)
C5 C6 H6 120.1
C7 C6 H6 120.1
C6 C7 C8 119.6(4)
C6 C7 H7 120.2
C8 C7 H7 120.2
C3 C8 C7 121.6(4)
C3 C8 H8 119.2
C7 C8 H8 119.2
C21 C9 C14 99.8(2)
C21 C9 C10 113.4(2)
C14 C9 C10 109.5(2)
C21 C9 C2 110.2(2)
C14 C9 C2 113.1(2)
C10 C9 C2 110.5(2)
O3 C10 C12 109.9(2)
O3 C10 C11 110.1(2)
C12 C10 C11 110.0(2)
O3 C10 C9 103.9(2)
C12 C10 C9 111.2(2)
C11 C10 C9 111.6(2)
C10 C11 H11A 109.5
C10 C11 H11B 109.5
H11A C11 H11B 109.5
C10 C11 H11C 109.5
H11A C11 H11C 109.5
H11B C11 H11C 109.5
C13 C12 C10 112.9(2)
C13 C12 H12A 109.0
C10 C12 H12A 109.0
C13 C12 H12B 109.0
C10 C12 H12B 109.0
H12A C12 H12B 107.8
C1 C13 C12 109.2(2)
C1 C13 H13A 109.8
C12 C13 H13A 109.8
C1 C13 H13B 109.8
C12 C13 H13B 109.8
H13A C13 H13B 108.3
O4 C14 N2 125.6(2)
O4 C14 C9 127.8(2)
N2 C14 C9 106.5(2)
C20 C15 C16 120.2(3)
C20 C15 N2 120.0(3)
C16 C15 N2 119.7(3)
C15 C16 C17 119.4(3)
C15 C16 H16 120.3
C17 C16 H16 120.3
C18 C17 C16 120.8(4)
C18 C17 H17 119.6
C16 C17 H17 119.6
C17 C18 C19 120.1(4)
C17 C18 H18 120.0
C19 C18 H18 120.0
C18 C19 C20 120.0(4)
C18 C19 H19 120.0
C20 C19 H19 120.0
C15 C20 C19 119.4(4)
C15 C20 H20 120.3
C19 C20 H20 120.3
N3 C21 C22 118.7(2)
N3 C21 C9 113.1(2)
C22 C21 C9 128.2(2)
C21 C22 H22A 109.5
C21 C22 H22B 109.5
H22A C22 H22B 109.5
C21 C22 H22C 109.5
H22A C22 H22C 109.5
H22B C22 H22C 109.5
O1 N1 O2 124.0(3)
O1 N1 C1 118.2(3)
O2 N1 C1 117.7(3)
C14 N2 N3 112.5(2)
C14 N2 C15 129.2(2)
N3 N2 C15 118.1(2)
C21 N3 N2 108.0(2)
C10 O3 H3' 106.0

loop_
_geom_bond_atom_site_label_1
_geom_bond_atom_site_label_2
_geom_bond_distance
C1 C13 1.513(4)
C1 N1 1.516(4)
C1 C2 1.533(3)
C1 H1 0.9800
C2 C3 1.509(4)
C2 C9 1.565(4)
C2 H2 0.9800
C3 C4 1.374(4)
C3 C8 1.383(4)
C4 C5 1.374(5)
C4 H4 0.9300
C5 C6 1.363(6)
C5 H5 0.9300
C6 C7 1.378(6)
C6 H6 0.9300
C7 C8 1.387(5)
C7 H7 0.9300
C8 H8 0.9300
C9 C21 1.517(3)
C9 C14 1.522(3)
C9 C10 1.560(4)
C10 O3 1.443(3)
C10 C12 1.520(4)
C10 C11 1.521(4)
C11 H11A 0.9600
C11 H11B 0.9600
C11 H11C 0.9600
C12 C13 1.517(4)
C12 H12A 0.9700
C12 H12B 0.9700
C13 H13A 0.9700
C13 H13B 0.9700
C14 O4 1.225(3)
C14 N2 1.356(3)
C15 C20 1.362(4)
C15 C16 1.367(4)
C15 N2 1.420(3)
C16 C17 1.379(4)
C16 H16 0.9300
C17 C18 1.344(5)
C17 H17 0.9300
C18 C19 1.361(5)
C18 H18 0.9300
C19 C20 1.388(5)
C19 H19 0.9300
C20 H20 0.9300
C21 N3 1.277(3)
C21 C22 1.495(4)
C22 H22A 0.9600
C22 H22B 0.9600
C22 H22C 0.9600
N1 O1 1.206(3)
N1 O2 1.208(3)
N2 N3 1.411(3)
O3 H3' 0.8609
